data_7055597
loop_
_publ_author_name
'Wang, Jun'
'Li, Jin'
'Chen, Na'
'Wu, Yayang'
'Hao, Erhong'
'Wei, Yun'
'Mu, Xiaolong'
'Jiao, Lijuan'

_publ_section_title
;
 Synthesis, structure and properties of thiophene-fused BODIPYs and
 azaBODIPYs as near-infrared agents
;
_journal_issue 7
_journal_name_full 'New J. Chem.'
_journal_page_first 5966
_journal_paper_doi 10.1039/C6NJ01011C
_journal_volume 40
_journal_year 2016
_chemical_formula_sum 'C55 H43 B F2 N2 O6 S2'
_chemical_formula_weight 940.84
_chemical_name_systematic
; 
 ? 
;
_space_group_IT_number 14
_symmetry_cell_setting monoclinic
_symmetry_space_group_name_Hall '-P 2ybc'
_symmetry_space_group_name_H-M 'P 1 21/c 1'
_atom_sites_solution_hydrogens geom
_atom_sites_solution_primary direct
_atom_sites_solution_secondary difmap
_audit_creation_method SHELXL-97
_audit_update_record
;
2016-03-05 deposited with the CCDC.
2016-06-01 downloaded from the CCDC.
;
_cell_angle_alpha 90.00
_cell_angle_beta 114.4850(10)
_cell_angle_gamma 90.00
_cell_formula_units_Z 4
_cell_length_a 12.5342(13)
_cell_length_b 36.614(4)
_cell_length_c 11.8932(13)
_cell_measurement_reflns_used 9915
_cell_measurement_temperature 293(2)
_cell_measurement_theta_max 23.89
_cell_measurement_theta_min 2.19
_cell_volume 4967.3(9)
_computing_cell_refinement 'Bruker SMART'
_computing_data_collection 'Bruker SMART'
_computing_data_reduction 'Bruker SAINT'
_computing_molecular_graphics 'Bruker SHELXTL'
_computing_publication_material 'Bruker SHELXTL'
_computing_structure_refinement 'SHELXL-97 (Sheldrick, 1997)'
_computing_structure_solution 'SHELXS-97 (Sheldrick, 1990)'
_diffrn_ambient_temperature 293(2)
_diffrn_measured_fraction_theta_full 0.997
_diffrn_measured_fraction_theta_max 0.997
_diffrn_measurement_device_type 'CCD area detector'
_diffrn_measurement_method 'phi and omega scans'
_diffrn_radiation_monochromator graphite
_diffrn_radiation_source 'fine-focus sealed tube'
_diffrn_radiation_type MoK\a
_diffrn_radiation_wavelength 0.71073
_diffrn_reflns_av_R_equivalents 0.0418
_diffrn_reflns_av_sigmaI/netI 0.0467
_diffrn_reflns_limit_h_max 16
_diffrn_reflns_limit_h_min -12
_diffrn_reflns_limit_k_max 47
_diffrn_reflns_limit_k_min -47
_diffrn_reflns_limit_l_max 14
_diffrn_reflns_limit_l_min -15
_diffrn_reflns_number 42596
_diffrn_reflns_theta_full 27.61
_diffrn_reflns_theta_max 27.61
_diffrn_reflns_theta_min 1.79
_exptl_absorpt_coefficient_mu 0.166
_exptl_absorpt_correction_T_max 0.9803
_exptl_absorpt_correction_T_min 0.9723
_exptl_absorpt_correction_type multi-scan
_exptl_crystal_colour colorless
_exptl_crystal_density_diffrn 1.258
_exptl_crystal_density_method 'not measured'
_exptl_crystal_description block
_exptl_crystal_F_000 1960
_exptl_crystal_size_max 0.17
_exptl_crystal_size_mid 0.14
_exptl_crystal_size_min 0.12
_platon_squeeze_details
;
;
_refine_diff_density_max 0.676
_refine_diff_density_min -0.277
_refine_diff_density_rms 0.051
_refine_ls_extinction_method none
_refine_ls_goodness_of_fit_ref 1.092
_refine_ls_hydrogen_treatment mixed
_refine_ls_matrix_type full
_refine_ls_number_parameters 619
_refine_ls_number_reflns 11527
_refine_ls_number_restraints 0
_refine_ls_restrained_S_all 1.092
_refine_ls_R_factor_all 0.1111
_refine_ls_R_factor_gt 0.0664
_refine_ls_shift/su_max 0.001
_refine_ls_shift/su_mean 0.000
_refine_ls_structure_factor_coef Fsqd
_refine_ls_weighting_details 'calc w=1/[\s^2^(Fo^2^)+(0.1040P)^2^+1.0489P] where P=(Fo^2^+2Fc^2^)/3'
_refine_ls_weighting_scheme calc
_refine_ls_wR_factor_gt 0.1978
_refine_ls_wR_factor_ref 0.2195
_reflns_number_gt 6553
_reflns_number_total 11527
_reflns_threshold_expression >2sigma(I)
_cod_data_source_file c6nj01011c2.cif
_cod_data_source_block 141216a
_cod_depositor_comments
;
The following automatic conversions were performed:

'_symmetry_cell_setting' value 'Monoclinic' changed to 'monoclinic'
according to
/usr/data/users/saulius/crontab/automatic-downloads/rss-feeds/RSC/lib/dictionaries/cif_core.dic
dictionary named 'cif_core.dic' version 2.4.2 from 2011-04-26.

Automatic conversion script
Id: cif_fix_values 4268 2015-11-12 08:31:59Z antanas 

 Adding full bibliography for 7055596--7055597.cif.
;
_cod_original_cell_volume 4967.2(9)
_cod_original_sg_symbol_H-M P2(1)/c
_cod_database_code 7055597

loop_
_symmetry_equiv_pos_as_xyz
'x, y, z'
'-x, y+1/2, -z+1/2'
'-x, -y, -z'
'x, -y-1/2, z-1/2'

loop_
_atom_site_label
_atom_site_type_symbol
_atom_site_fract_x
_atom_site_fract_y
_atom_site_fract_z
_atom_site_U_iso_or_equiv
_atom_site_adp_type
_atom_site_occupancy
_atom_site_symmetry_multiplicity
_atom_site_calc_flag
_atom_site_refinement_flags
B1 B 0.9743(3) 0.09400(9) 0.7199(3) 0.0484(8) Uani 1 1 d .
C1 C 1.1445(2) 0.10970(7) 0.6521(3) 0.0468(6) Uani 1 1 d .
C2 C 1.2286(3) 0.09029(8) 0.6262(3) 0.0494(7) Uani 1 1 d .
C3 C 1.2152(2) 0.05315(8) 0.6400(3) 0.0467(6) Uani 1 1 d .
C4 C 1.1208(3) 0.05105(8) 0.6773(3) 0.0487(7) Uani 1 1 d .
C5 C 1.0746(3) 0.02089(8) 0.7119(3) 0.0495(7) Uani 1 1 d .
H5 H 1.1060 -0.0020 0.7095 0.059 Uiso 1 1 calc R
C6 C 0.9849(3) 0.02287(7) 0.7497(3) 0.0492(7) Uani 1 1 d .
C7 C 0.9339(3) -0.00506(8) 0.7955(3) 0.0485(7) Uani 1 1 d .
C8 C 0.8614(3) 0.01351(8) 0.8372(3) 0.0502(7) Uani 1 1 d .
C9 C 0.8617(2) 0.05125(8) 0.8115(3) 0.0475(7) Uani 1 1 d .
C10 C 0.7847(2) 0.07236(8) 0.8462(3) 0.0485(7) Uani 1 1 d .
C11 C 0.7291(3) 0.04960(8) 0.9000(3) 0.0521(7) Uani 1 1 d .
C12 C 1.1450(3) 0.14813(8) 0.6310(3) 0.0495(7) Uani 1 1 d .
C13 C 1.0638(3) 0.17507(8) 0.6477(3) 0.0541(7) Uani 1 1 d .
C14 C 0.9603(4) 0.18418(12) 0.5534(4) 0.0932(13) Uani 1 1 d .
H14 H 0.9394 0.1728 0.4773 0.112 Uiso 1 1 calc R
C15 C 0.8846(4) 0.20986(14) 0.5661(5) 0.1118(17) Uani 1 1 d .
H15 H 0.8123 0.2144 0.5013 0.134 Uiso 1 1 calc R
C16 C 0.9178(4) 0.22814(11) 0.6745(5) 0.0926(13) Uani 1 1 d .
C17 C 1.0157(4) 0.21770(10) 0.7720(5) 0.0843(12) Uani 1 1 d .
H17 H 1.0348 0.2282 0.8491 0.101 Uiso 1 1 calc R
C18 C 1.0878(3) 0.19134(9) 0.7574(4) 0.0695(9) Uani 1 1 d .
H18 H 1.1552 0.1846 0.8256 0.083 Uiso 1 1 calc R
C19 C 0.8729(7) 0.27630(17) 0.7794(8) 0.169(3) Uani 1 1 d .
H19A H 0.8615 0.2623 0.8416 0.254 Uiso 1 1 calc R
H19B H 0.8247 0.2978 0.7609 0.254 Uiso 1 1 calc R
H19C H 0.9538 0.2833 0.8090 0.254 Uiso 1 1 calc R
C20 C 1.2294(3) 0.15675(8) 0.5897(3) 0.0532(7) Uani 1 1 d .
C21 C 1.2601(3) 0.19271(8) 0.5527(3) 0.0577(8) Uani 1 1 d .
C22 C 1.2458(3) 0.22586(10) 0.6014(4) 0.0752(10) Uani 1 1 d .
H22 H 1.2093 0.2263 0.6553 0.090 Uiso 1 1 calc R
C23 C 1.2842(4) 0.25790(10) 0.5716(5) 0.0861(12) Uani 1 1 d .
H23 H 1.2732 0.2796 0.6058 0.103 Uiso 1 1 calc R
C24 C 1.3379(3) 0.25864(10) 0.4936(4) 0.0759(10) Uani 1 1 d .
C25 C 1.3495(4) 0.22708(12) 0.4401(4) 0.0862(12) Uani 1 1 d .
H25 H 1.3830 0.2274 0.3834 0.103 Uiso 1 1 calc R
C26 C 1.3115(4) 0.19417(10) 0.4696(4) 0.0782(11) Uani 1 1 d .
H26 H 1.3208 0.1727 0.4327 0.094 Uiso 1 1 calc R
C27 C 1.4583(5) 0.29479(14) 0.4226(5) 0.1180(18) Uani 1 1 d .
H27A H 1.5172 0.2763 0.4572 0.177 Uiso 1 1 calc R
H27B H 1.4946 0.3184 0.4396 0.177 Uiso 1 1 calc R
H27C H 1.4188 0.2914 0.3348 0.177 Uiso 1 1 calc R
C28 C 1.2818(3) 0.02332(7) 0.6188(3) 0.0475(7) Uani 1 1 d .
C29 C 1.2292(3) -0.00929(8) 0.5593(3) 0.0542(7) Uani 1 1 d .
H29 H 1.1487 -0.0124 0.5319 0.065 Uiso 1 1 calc R
C30 C 1.2955(3) -0.03681(8) 0.5412(3) 0.0606(8) Uani 1 1 d .
H30 H 1.2593 -0.0581 0.5007 0.073 Uiso 1 1 calc R
C31 C 1.4157(3) -0.03295(8) 0.5827(3) 0.0559(8) Uani 1 1 d .
C32 C 1.4684(3) -0.00069(8) 0.6372(3) 0.0581(8) Uani 1 1 d .
H32 H 1.5487 0.0025 0.6629 0.070 Uiso 1 1 calc R
C33 C 1.4012(3) 0.02689(8) 0.6535(3) 0.0527(7) Uani 1 1 d .
H33 H 1.4374 0.0487 0.6890 0.063 Uiso 1 1 calc R
C34 C 1.6005(4) -0.06221(12) 0.6284(4) 0.0856(12) Uani 1 1 d .
H34A H 1.6318 -0.0426 0.5978 0.128 Uiso 1 1 calc R
H34B H 1.6312 -0.0850 0.6151 0.128 Uiso 1 1 calc R
H34C H 1.6224 -0.0589 0.7152 0.128 Uiso 1 1 calc R
C35 C 0.9486(2) -0.04451(7) 0.7940(3) 0.0474(6) Uani 1 1 d .
C36 C 0.9627(3) -0.06239(8) 0.6977(3) 0.0593(8) Uani 1 1 d .
H36 H 0.9694 -0.0487 0.6351 0.071 Uiso 1 1 calc R
C37 C 0.9670(3) -0.10018(9) 0.6932(3) 0.0654(9) Uani 1 1 d .
H37 H 0.9776 -0.1117 0.6289 0.079 Uiso 1 1 calc R
C38 C 0.9553(3) -0.12076(8) 0.7854(3) 0.0605(8) Uani 1 1 d .
C39 C 0.9427(3) -0.10357(9) 0.8814(3) 0.0615(8) Uani 1 1 d .
H39 H 0.9373 -0.1173 0.9446 0.074 Uiso 1 1 calc R
C40 C 0.9380(3) -0.06612(8) 0.8850(3) 0.0544(7) Uani 1 1 d .
H40 H 0.9275 -0.0549 0.9499 0.065 Uiso 1 1 calc R
C41 C 0.9280(4) -0.18051(11) 0.8543(6) 0.1091(17) Uani 1 1 d .
H41A H 0.9828 -0.1765 0.9382 0.164 Uiso 1 1 calc R
H41B H 0.9301 -0.2057 0.8334 0.164 Uiso 1 1 calc R
H41C H 0.8505 -0.1743 0.8455 0.164 Uiso 1 1 calc R
C42 C 0.6418(3) 0.05892(8) 0.9467(3) 0.0534(7) Uani 1 1 d .
C43 C 0.6354(3) 0.03875(10) 1.0435(3) 0.0718(10) Uani 1 1 d .
H43 H 0.6893 0.0202 1.0802 0.086 Uiso 1 1 calc R
C44 C 0.5493(4) 0.04606(11) 1.0858(4) 0.0808(11) Uani 1 1 d .
H44 H 0.5459 0.0324 1.1501 0.097 Uiso 1 1 calc R
C45 C 0.4696(3) 0.07347(11) 1.0323(4) 0.0680(9) Uani 1 1 d .
C46 C 0.4730(3) 0.09329(10) 0.9366(3) 0.0628(8) Uani 1 1 d .
H46 H 0.4178 0.1115 0.8992 0.075 Uiso 1 1 calc R
C47 C 0.5593(3) 0.08604(9) 0.8960(3) 0.0564(7) Uani 1 1 d .
H47 H 0.5619 0.1000 0.8318 0.068 Uiso 1 1 calc R
C48 C 0.3025(5) 0.1068(2) 1.0257(7) 0.155(3) Uani 1 1 d .
H48A H 0.3399 0.1290 1.0178 0.232 Uiso 1 1 calc R
H48B H 0.2608 0.1112 1.0763 0.232 Uiso 1 1 calc R
H48C H 0.2485 0.0988 0.9453 0.232 Uiso 1 1 calc R
C49 C 0.7617(3) 0.11197(8) 0.8335(3) 0.0517(7) Uani 1 1 d .
C50 C 0.7863(3) 0.13345(9) 0.9378(4) 0.0676(9) Uani 1 1 d .
H50 H 0.8258 0.1231 1.0155 0.081 Uiso 1 1 calc R
C51 C 0.7538(4) 0.16965(11) 0.9291(4) 0.0814(11) Uani 1 1 d .
H51 H 0.7706 0.1831 1.0007 0.098 Uiso 1 1 calc R
C52 C 0.6996(4) 0.18534(11) 0.8213(5) 0.0830(12) Uani 1 1 d .
C53 C 0.6734(4) 0.16561(12) 0.7141(5) 0.0899(13) Uani 1 1 d .
H53 H 0.6359 0.1769 0.6375 0.108 Uiso 1 1 calc R
C54 C 0.7038(3) 0.12838(10) 0.7213(4) 0.0743(10) Uani 1 1 d .
H54 H 0.6844 0.1149 0.6492 0.089 Uiso 1 1 calc R
C55 C 0.5996(5) 0.23769(16) 0.7157(7) 0.154(3) Uani 1 1 d .
H55A H 0.6379 0.2398 0.6609 0.231 Uiso 1 1 calc R
H55B H 0.5767 0.2615 0.7314 0.231 Uiso 1 1 calc R
H55C H 0.5313 0.2225 0.6784 0.231 Uiso 1 1 calc R
F1 F 1.01019(17) 0.11801(5) 0.81790(18) 0.0665(5) Uani 1 1 d .
F2 F 0.88145(16) 0.10823(5) 0.61882(18) 0.0693(5) Uani 1 1 d .
N1 N 1.0785(2) 0.08590(6) 0.6845(2) 0.0482(6) Uani 1 1 d .
N2 N 0.9377(2) 0.05729(6) 0.7585(2) 0.0472(6) Uani 1 1 d .
O1 O 0.8427(4) 0.25566(11) 0.6745(5) 0.1539(17) Uani 1 1 d .
O2 O 1.3770(3) 0.29226(8) 0.4753(4) 0.1080(11) Uani 1 1 d .
O3 O 1.4745(2) -0.06244(6) 0.5641(2) 0.0749(7) Uani 1 1 d .
O4 O 0.9590(3) -0.15779(6) 0.7723(3) 0.0873(8) Uani 1 1 d .
O5 O 0.3898(3) 0.07911(9) 1.0819(3) 0.1009(10) Uani 1 1 d .
O6 O 0.6744(3) 0.22242(9) 0.8240(4) 0.1163(11) Uani 1 1 d .
S1 S 1.31077(7) 0.11908(2) 0.57914(8) 0.0575(2) Uani 1 1 d .
S2 S 0.76966(7) 0.00369(2) 0.90788(8) 0.0579(2) Uani 1 1 d .

loop_
_atom_site_aniso_label
_atom_site_aniso_U_11
_atom_site_aniso_U_22
_atom_site_aniso_U_33
_atom_site_aniso_U_23
_atom_site_aniso_U_13
_atom_site_aniso_U_12
B1 0.057(2) 0.0408(16) 0.0534(19) 0.0014(14) 0.0284(16) 0.0062(14)
C1 0.0505(16) 0.0436(15) 0.0477(15) -0.0005(12) 0.0216(13) 0.0022(12)
C2 0.0550(17) 0.0455(16) 0.0518(17) -0.0010(12) 0.0264(14) 0.0047(13)
C3 0.0525(16) 0.0447(15) 0.0450(15) 0.0010(12) 0.0222(13) 0.0050(12)
C4 0.0555(17) 0.0418(15) 0.0536(17) -0.0011(12) 0.0273(14) 0.0052(12)
C5 0.0583(17) 0.0412(15) 0.0515(16) -0.0017(12) 0.0250(14) 0.0073(13)
C6 0.0543(17) 0.0426(15) 0.0517(17) 0.0032(12) 0.0229(14) 0.0021(12)
C7 0.0502(16) 0.0465(15) 0.0457(15) 0.0005(12) 0.0169(13) 0.0038(12)
C8 0.0504(16) 0.0478(16) 0.0516(17) 0.0026(13) 0.0205(14) -0.0011(13)
C9 0.0475(16) 0.0478(16) 0.0474(15) 0.0005(12) 0.0198(13) 0.0016(12)
C10 0.0478(16) 0.0504(16) 0.0490(16) 0.0010(13) 0.0216(13) 0.0046(13)
C11 0.0506(17) 0.0510(17) 0.0555(17) 0.0012(13) 0.0228(14) 0.0013(13)
C12 0.0528(17) 0.0432(15) 0.0514(17) -0.0035(12) 0.0206(14) 0.0024(12)
C13 0.0596(18) 0.0397(15) 0.069(2) -0.0051(14) 0.0332(16) 0.0019(13)
C14 0.091(3) 0.090(3) 0.086(3) -0.026(2) 0.025(2) 0.026(2)
C15 0.092(3) 0.101(3) 0.127(4) -0.025(3) 0.030(3) 0.036(3)
C16 0.087(3) 0.066(2) 0.136(4) -0.024(3) 0.058(3) 0.014(2)
C17 0.115(4) 0.058(2) 0.107(3) -0.021(2) 0.073(3) -0.001(2)
C18 0.078(2) 0.066(2) 0.074(2) -0.0088(18) 0.0409(19) 0.0044(18)
C19 0.202(7) 0.103(4) 0.269(9) -0.039(5) 0.165(7) 0.024(4)
C20 0.0564(18) 0.0484(16) 0.0574(18) -0.0014(13) 0.0262(15) 0.0033(13)
C21 0.0636(19) 0.0483(17) 0.066(2) 0.0011(14) 0.0318(17) -0.0007(14)
C22 0.082(2) 0.0538(19) 0.108(3) 0.0003(19) 0.058(2) 0.0048(17)
C23 0.092(3) 0.051(2) 0.135(4) 0.002(2) 0.066(3) 0.0087(19)
C24 0.074(2) 0.059(2) 0.100(3) 0.015(2) 0.042(2) 0.0039(18)
C25 0.110(3) 0.080(3) 0.088(3) 0.010(2) 0.060(3) -0.011(2)
C26 0.113(3) 0.057(2) 0.087(3) -0.0022(18) 0.063(2) -0.005(2)
C27 0.133(4) 0.100(4) 0.134(4) 0.017(3) 0.069(4) -0.028(3)
C28 0.0542(17) 0.0433(15) 0.0494(16) 0.0027(12) 0.0259(14) 0.0090(12)
C29 0.0494(16) 0.0524(17) 0.0578(18) -0.0021(14) 0.0191(14) 0.0038(13)
C30 0.073(2) 0.0457(16) 0.0617(19) -0.0102(14) 0.0266(17) 0.0052(15)
C31 0.071(2) 0.0484(17) 0.0550(18) 0.0021(14) 0.0328(16) 0.0138(15)
C32 0.0562(18) 0.0555(18) 0.069(2) 0.0027(15) 0.0318(16) 0.0097(14)
C33 0.0559(18) 0.0429(15) 0.0607(18) -0.0041(13) 0.0254(15) 0.0006(13)
C34 0.097(3) 0.090(3) 0.083(3) 0.016(2) 0.050(2) 0.046(2)
C35 0.0452(15) 0.0440(15) 0.0507(16) 0.0035(12) 0.0176(13) 0.0027(12)
C36 0.075(2) 0.0489(17) 0.0536(18) 0.0027(14) 0.0263(16) 0.0025(15)
C37 0.078(2) 0.0505(18) 0.067(2) -0.0073(16) 0.0289(18) 0.0025(16)
C38 0.0578(19) 0.0455(17) 0.080(2) 0.0066(16) 0.0304(17) 0.0055(14)
C39 0.0553(18) 0.0567(19) 0.079(2) 0.0164(17) 0.0339(17) 0.0063(15)
C40 0.0531(17) 0.0552(18) 0.0580(18) 0.0029(14) 0.0263(15) 0.0067(14)
C41 0.111(3) 0.054(2) 0.182(5) 0.022(3) 0.080(4) 0.000(2)
C42 0.0535(17) 0.0560(17) 0.0549(18) 0.0023(14) 0.0267(15) 0.0000(14)
C43 0.075(2) 0.077(2) 0.076(2) 0.0164(18) 0.043(2) 0.0185(18)
C44 0.096(3) 0.086(3) 0.081(3) 0.016(2) 0.059(2) 0.002(2)
C45 0.059(2) 0.083(2) 0.077(2) 0.0005(19) 0.0426(19) 0.0000(18)
C46 0.0510(18) 0.069(2) 0.075(2) 0.0040(17) 0.0323(17) 0.0022(15)
C47 0.0540(18) 0.0608(18) 0.0613(19) 0.0027(15) 0.0307(15) 0.0025(14)
C48 0.108(4) 0.224(7) 0.178(6) 0.064(6) 0.105(4) 0.068(5)
C49 0.0463(16) 0.0525(17) 0.0640(19) 0.0027(14) 0.0304(15) 0.0046(13)
C50 0.0564(19) 0.061(2) 0.087(3) -0.0075(18) 0.0317(18) 0.0059(16)
C51 0.080(3) 0.063(2) 0.103(3) -0.012(2) 0.041(2) 0.0090(19)
C52 0.083(3) 0.063(2) 0.116(4) 0.001(2) 0.055(3) 0.016(2)
C53 0.095(3) 0.078(3) 0.109(3) 0.034(3) 0.054(3) 0.031(2)
C54 0.091(3) 0.071(2) 0.078(2) 0.0139(19) 0.051(2) 0.023(2)
C55 0.106(4) 0.100(4) 0.213(7) 0.014(4) 0.023(4) 0.038(3)
F1 0.0849(13) 0.0546(10) 0.0785(12) -0.0193(9) 0.0524(11) -0.0114(9)
F2 0.0603(11) 0.0654(11) 0.0825(13) 0.0233(10) 0.0300(10) 0.0134(9)
N1 0.0551(14) 0.0432(13) 0.0514(14) -0.0001(10) 0.0271(12) 0.0070(11)
N2 0.0493(13) 0.0424(12) 0.0549(14) 0.0009(10) 0.0267(12) 0.0043(10)
O1 0.145(3) 0.112(3) 0.219(5) -0.053(3) 0.089(3) 0.037(2)
O2 0.107(2) 0.0727(18) 0.160(3) 0.0280(18) 0.072(2) -0.0069(16)
O3 0.0870(18) 0.0593(14) 0.0861(17) -0.0058(12) 0.0435(14) 0.0215(12)
O4 0.103(2) 0.0476(13) 0.122(2) 0.0036(14) 0.0566(18) 0.0028(13)
O5 0.095(2) 0.126(2) 0.115(2) 0.0201(19) 0.0773(19) 0.0154(18)
O6 0.115(3) 0.076(2) 0.154(3) 0.006(2) 0.052(2) 0.0238(18)
S1 0.0626(5) 0.0487(4) 0.0736(5) 0.0017(4) 0.0404(4) 0.0058(3)
S2 0.0603(5) 0.0514(4) 0.0691(5) 0.0067(4) 0.0340(4) 0.0029(3)

loop_
_atom_type_symbol
_atom_type_description
_atom_type_scat_dispersion_real
_atom_type_scat_dispersion_imag
_atom_type_scat_source
C C 0.0033 0.0016 'International Tables Vol C Tables 4.2.6.8 and 6.1.1.4'
H H 0.0000 0.0000 'International Tables Vol C Tables 4.2.6.8 and 6.1.1.4'
B B 0.0013 0.0007 'International Tables Vol C Tables 4.2.6.8 and 6.1.1.4'
N N 0.0061 0.0033 'International Tables Vol C Tables 4.2.6.8 and 6.1.1.4'
F F 0.0171 0.0103 'International Tables Vol C Tables 4.2.6.8 and 6.1.1.4'
S S 0.1246 0.1234 'International Tables Vol C Tables 4.2.6.8 and 6.1.1.4'
O O 0.0106 0.0060 'International Tables Vol C Tables 4.2.6.8 and 6.1.1.4'

loop_
_geom_angle_atom_site_label_1
_geom_angle_atom_site_label_2
_geom_angle_atom_site_label_3
_geom_angle
F1 B1 F2 110.9(2)
F1 B1 N2 109.7(2)
F2 B1 N2 109.8(3)
F1 B1 N1 109.5(3)
F2 B1 N1 109.5(2)
N2 B1 N1 107.4(2)
N1 C1 C2 109.7(2)
N1 C1 C12 136.5(3)
C2 C1 C12 113.7(3)
C3 C2 C1 109.3(3)
C3 C2 S1 139.2(2)
C1 C2 S1 111.4(2)
C2 C3 C4 104.2(2)
C2 C3 C28 127.4(3)
C4 C3 C28 128.4(3)
C5 C4 N1 119.5(3)
C5 C4 C3 129.6(3)
N1 C4 C3 110.8(2)
C6 C5 C4 123.7(3)
C6 C5 H5 118.2
C4 C5 H5 118.2
C5 C6 N2 119.6(2)
C5 C6 C7 130.0(3)
N2 C6 C7 110.1(2)
C8 C7 C6 104.4(2)
C8 C7 C35 126.7(3)
C6 C7 C35 128.8(3)
C7 C8 C9 110.0(3)
C7 C8 S2 138.2(2)
C9 C8 S2 111.8(2)
N2 C9 C8 108.9(2)
N2 C9 C10 137.3(3)
C8 C9 C10 113.8(3)
C11 C10 C9 109.6(3)
C11 C10 C49 121.3(3)
C9 C10 C49 129.1(3)
C10 C11 C42 129.0(3)
C10 C11 S2 114.1(2)
C42 C11 S2 116.9(2)
C20 C12 C1 110.4(3)
C20 C12 C13 124.4(3)
C1 C12 C13 125.2(3)
C18 C13 C14 116.4(3)
C18 C13 C12 122.0(3)
C14 C13 C12 121.6(3)
C13 C14 C15 122.6(4)
C13 C14 H14 118.7
C15 C14 H14 118.7
C16 C15 C14 118.9(5)
C16 C15 H15 120.5
C14 C15 H15 120.5
C17 C16 C15 119.3(4)
C17 C16 O1 125.9(5)
C15 C16 O1 114.8(5)
C16 C17 C18 120.0(4)
C16 C17 H17 120.0
C18 C17 H17 120.0
C13 C18 C17 122.3(4)
C13 C18 H18 118.9
C17 C18 H18 118.9
O1 C19 H19A 109.5
O1 C19 H19B 109.5
H19A C19 H19B 109.5
O1 C19 H19C 109.5
H19A C19 H19C 109.5
H19B C19 H19C 109.5
C12 C20 C21 129.8(3)
C12 C20 S1 113.7(2)
C21 C20 S1 116.4(2)
C26 C21 C22 116.3(3)
C26 C21 C20 119.9(3)
C22 C21 C20 123.8(3)
C23 C22 C21 121.4(4)
C23 C22 H22 119.3
C21 C22 H22 119.3
C24 C23 C22 121.5(4)
C24 C23 H23 119.3
C22 C23 H23 119.3
C23 C24 C25 119.0(4)
C23 C24 O2 115.9(4)
C25 C24 O2 125.1(4)
C24 C25 C26 120.3(4)
C24 C25 H25 119.8
C26 C25 H25 119.8
C21 C26 C25 121.4(4)
C21 C26 H26 119.3
C25 C26 H26 119.3
O2 C27 H27A 109.5
O2 C27 H27B 109.5
H27A C27 H27B 109.5
O2 C27 H27C 109.5
H27A C27 H27C 109.5
H27B C27 H27C 109.5
C33 C28 C29 117.0(3)
C33 C28 C3 120.2(3)
C29 C28 C3 122.7(3)
C30 C29 C28 120.8(3)
C30 C29 H29 119.6
C28 C29 H29 119.6
C29 C30 C31 120.4(3)
C29 C30 H30 119.8
C31 C30 H30 119.8
O3 C31 C32 124.4(3)
O3 C31 C30 116.0(3)
C32 C31 C30 119.6(3)
C31 C32 C33 119.5(3)
C31 C32 H32 120.2
C33 C32 H32 120.2
C32 C33 C28 122.5(3)
C32 C33 H33 118.8
C28 C33 H33 118.8
O3 C34 H34A 109.5
O3 C34 H34B 109.5
H34A C34 H34B 109.5
O3 C34 H34C 109.5
H34A C34 H34C 109.5
H34B C34 H34C 109.5
C40 C35 C36 117.3(3)
C40 C35 C7 120.1(3)
C36 C35 C7 122.4(3)
C37 C36 C35 121.4(3)
C37 C36 H36 119.3
C35 C36 H36 119.3
C36 C37 C38 119.5(3)
C36 C37 H37 120.2
C38 C37 H37 120.2
O4 C38 C39 124.9(3)
O4 C38 C37 115.3(3)
C39 C38 C37 119.7(3)
C38 C39 C40 120.4(3)
C38 C39 H39 119.8
C40 C39 H39 119.8
C39 C40 C35 121.6(3)
C39 C40 H40 119.2
C35 C40 H40 119.2
O4 C41 H41A 109.5
O4 C41 H41B 109.5
H41A C41 H41B 109.5
O4 C41 H41C 109.5
H41A C41 H41C 109.5
H41B C41 H41C 109.5
C47 C42 C43 116.8(3)
C47 C42 C11 123.1(3)
C43 C42 C11 119.9(3)
C44 C43 C42 120.9(3)
C44 C43 H43 119.5
C42 C43 H43 119.5
C45 C44 C43 119.9(3)
C45 C44 H44 120.1
C43 C44 H44 120.1
C46 C45 O5 124.0(3)
C46 C45 C44 120.5(3)
O5 C45 C44 115.6(3)
C45 C46 C47 119.3(3)
C45 C46 H46 120.4
C47 C46 H46 120.4
C42 C47 C46 122.6(3)
C42 C47 H47 118.7
C46 C47 H47 118.7
O5 C48 H48A 109.5
O5 C48 H48B 109.5
H48A C48 H48B 109.5
O5 C48 H48C 109.5
H48A C48 H48C 109.5
H48B C48 H48C 109.5
C54 C49 C50 117.0(3)
C54 C49 C10 122.3(3)
C50 C49 C10 120.2(3)
C51 C50 C49 121.8(4)
C51 C50 H50 119.1
C49 C50 H50 119.1
C52 C51 C50 120.8(4)
C52 C51 H51 119.6
C50 C51 H51 119.6
C51 C52 C53 120.2(4)
C51 C52 O6 115.7(4)
C53 C52 O6 124.0(4)
C52 C53 C54 119.7(4)
C52 C53 H53 120.1
C54 C53 H53 120.1
C49 C54 C53 120.4(4)
C49 C54 H54 119.8
C53 C54 H54 119.8
O6 C55 H55A 109.5
O6 C55 H55B 109.5
H55A C55 H55B 109.5
O6 C55 H55C 109.5
H55A C55 H55C 109.5
H55B C55 H55C 109.5
C1 N1 C4 105.9(2)
C1 N1 B1 129.1(2)
C4 N1 B1 124.9(2)
C9 N2 C6 106.5(2)
C9 N2 B1 128.9(2)
C6 N2 B1 124.5(2)
C19 O1 C16 118.2(5)
C24 O2 C27 120.1(4)
C31 O3 C34 116.9(3)
C38 O4 C41 117.3(3)
C45 O5 C48 117.1(3)
C55 O6 C52 116.8(5)
C2 S1 C20 90.81(14)
C8 S2 C11 90.63(14)

loop_
_geom_bond_atom_site_label_1
_geom_bond_atom_site_label_2
_geom_bond_distance
B1 F1 1.378(4)
B1 F2 1.383(4)
B1 N2 1.550(4)
B1 N1 1.557(4)
C1 N1 1.364(4)
C1 C2 1.407(4)
C1 C12 1.430(4)
C2 C3 1.388(4)
C2 S1 1.721(3)
C3 C4 1.427(4)
C3 C28 1.459(4)
C4 C5 1.387(4)
C4 N1 1.399(3)
C5 C6 1.375(4)
C5 H5 0.9300
C6 N2 1.414(3)
C6 C7 1.427(4)
C7 C8 1.382(4)
C7 C35 1.457(4)
C8 C9 1.416(4)
C8 S2 1.720(3)
C9 N2 1.361(4)
C9 C10 1.425(4)
C10 C11 1.399(4)
C10 C49 1.474(4)
C11 C42 1.458(4)
C11 S2 1.748(3)
C12 C20 1.375(4)
C12 C13 1.489(4)
C13 C18 1.351(5)
C13 C14 1.358(5)
C14 C15 1.388(6)
C14 H14 0.9300
C15 C16 1.356(7)
C15 H15 0.9300
C16 C17 1.348(6)
C16 O1 1.378(5)
C17 C18 1.381(5)
C17 H17 0.9300
C18 H18 0.9300
C19 O1 1.371(8)
C19 H19A 0.9600
C19 H19B 0.9600
C19 H19C 0.9600
C20 C21 1.489(4)
C20 S1 1.751(3)
C21 C26 1.386(5)
C21 C22 1.388(5)
C22 C23 1.369(5)
C22 H22 0.9300
C23 C24 1.354(6)
C23 H23 0.9300
C24 C25 1.356(6)
C24 O2 1.375(4)
C25 C26 1.393(5)
C25 H25 0.9300
C26 H26 0.9300
C27 O2 1.404(6)
C27 H27A 0.9600
C27 H27B 0.9600
C27 H27C 0.9600
C28 C33 1.383(4)
C28 C29 1.405(4)
C29 C30 1.379(4)
C29 H29 0.9300
C30 C31 1.384(5)
C30 H30 0.9300
C31 O3 1.376(3)
C31 C32 1.377(4)
C32 C33 1.379(4)
C32 H32 0.9300
C33 H33 0.9300
C34 O3 1.442(5)
C34 H34A 0.9600
C34 H34B 0.9600
C34 H34C 0.9600
C35 C40 1.391(4)
C35 C36 1.392(4)
C36 C37 1.387(4)
C36 H36 0.9300
C37 C38 1.388(5)
C37 H37 0.9300
C38 O4 1.368(4)
C38 C39 1.368(5)
C39 C40 1.374(4)
C39 H39 0.9300
C40 H40 0.9300
C41 O4 1.453(5)
C41 H41A 0.9600
C41 H41B 0.9600
C41 H41C 0.9600
C42 C47 1.379(4)
C42 C43 1.398(5)
C43 C44 1.391(5)
C43 H43 0.9300
C44 C45 1.372(5)
C44 H44 0.9300
C45 C46 1.365(5)
C45 O5 1.372(4)
C46 C47 1.382(4)
C46 H46 0.9300
C47 H47 0.9300
C48 O5 1.439(6)
C48 H48A 0.9600
C48 H48B 0.9600
C48 H48C 0.9600
C49 C54 1.366(5)
C49 C50 1.391(5)
C50 C51 1.378(5)
C50 H50 0.9300
C51 C52 1.309(6)
C51 H51 0.9300
C52 C53 1.381(6)
C52 O6 1.397(5)
C53 C54 1.409(5)
C53 H53 0.9300
C54 H54 0.9300
C55 O6 1.360(7)
C55 H55A 0.9600
C55 H55B 0.9600
C55 H55C 0.9600

loop_
_platon_squeeze_void_nr
_platon_squeeze_void_average_x
_platon_squeeze_void_average_y
_platon_squeeze_void_average_z
_platon_squeeze_void_volume
_platon_squeeze_void_count_electrons
_platon_squeeze_void_content
1 0.388 0.650 0.200 172 42 ' '
2 0.612 0.150 0.300 172 42 ' '
3 0.388 0.850 0.700 172 42 ' '
4 0.612 0.350 0.800 172 42 ' '
